data_4064146
loop_
_publ_author_name
'Pelz, Simon'
'Mohr, Fabian'

_publ_section_title
;
 &#x201C;Oxide Route&#x201D; for the Preparation of Mercury(II)
 N-Heterocyclic Carbene Complexes
;
_journal_issue 3
_journal_name_full Organometallics
_journal_page_first 383
_journal_paper_doi 10.1021/om101154z
_journal_volume 30
_journal_year 2011
_chemical_formula_moiety '2(C5 H6 Cl2 Hg I2 N2)'
_chemical_formula_sum 'C10 H12 Cl4 Hg2 I4 N4'
_chemical_formula_weight 1238.82
_space_group_IT_number 2
_symmetry_cell_setting triclinic
_symmetry_space_group_name_Hall '-P 1'
_symmetry_space_group_name_H-M 'P -1'
_atom_sites_solution_hydrogens geom
_atom_sites_solution_primary heavy
_atom_sites_solution_secondary difmap
_audit_creation_method SHELXL-97
_cell_angle_alpha 66.416(9)
_cell_angle_beta 83.452(8)
_cell_angle_gamma 82.191(8)
_cell_formula_units_Z 1
_cell_length_a 6.9536(7)
_cell_length_b 8.8068(9)
_cell_length_c 10.8660(9)
_cell_measurement_reflns_used 2931
_cell_measurement_temperature 150
_cell_measurement_theta_max 29.3167
_cell_measurement_theta_min 2.9573
_cell_volume 602.88(11)
_computing_cell_refinement
;
CrysAlisPro, Oxford Diffraction Ltd.,
Version 1.171.33.55 (release 05-01-2010 CrysAlis171 .NET)
(compiled Jan  5 2010,16:28:46)
;
_computing_data_collection
;
CrysAlisPro, Oxford Diffraction Ltd.,
Version 1.171.33.55 (release 05-01-2010 CrysAlis171 .NET)
(compiled Jan  5 2010,16:28:46)
;
_computing_data_reduction
;
CrysAlisPro, Oxford Diffraction Ltd.,
Version 1.171.33.55 (release 05-01-2010 CrysAlis171 .NET)
(compiled Jan  5 2010,16:28:46)
;
_computing_molecular_graphics
;
OLEX2: a complete structure solution, refinement and analysis program. Dolomanov et al., J. Appl. Cryst. (2009). 42, 339-341
;
_computing_publication_material
;
OLEX2: a complete structure solution, refinement and analysis program. Dolomanov et al., J. Appl. Cryst. (2009). 42, 339-341
;
_computing_structure_refinement 'SHELXL-97 (Sheldrick, 1997)'
_computing_structure_solution 'A short history of SHELX (Sheldrick, 2007)'
_diffrn_ambient_temperature 150
_diffrn_detector_area_resol_mean 16.2705
_diffrn_measured_fraction_theta_full 0.998
_diffrn_measured_fraction_theta_max 0.840
_diffrn_measurement_details
;
1 omega  -22.00   19.00   1.0000   65.0000
omega____ theta____ kappa____ phi______ frames
-       17.9787  100.0000 -144.0000 41

2 omega   24.00   59.00   1.0000   65.0000
omega____ theta____ kappa____ phi______ frames
-       17.9787   37.0000  -90.0000 35

3 omega  -93.00  -35.00   1.0000   65.0000
omega____ theta____ kappa____ phi______ frames
-      -19.6975  179.0000 -150.0000 58

4 omega  -61.00  -23.00   1.0000   65.0000
omega____ theta____ kappa____ phi______ frames
-      -19.6975  100.0000   35.0000 38

5 omega  -91.00   -6.00   1.0000   65.0000
omega____ theta____ kappa____ phi______ frames
-      -19.6975  -37.0000   60.0000 85

6 omega  -67.00   51.00   1.0000   65.0000
omega____ theta____ kappa____ phi______ frames
-      -19.6975    0.0000  -90.0000 118
;
_diffrn_measurement_device_type 'Xcalibur, Eos, Gemini ultra'
_diffrn_measurement_method '\w scans'
_diffrn_orient_matrix_UB_11 -0.0483664
_diffrn_orient_matrix_UB_12 -0.032579
_diffrn_orient_matrix_UB_13 0.064912
_diffrn_orient_matrix_UB_21 -0.0735309
_diffrn_orient_matrix_UB_22 0.0677074
_diffrn_orient_matrix_UB_23 -0.0201178
_diffrn_orient_matrix_UB_31 -0.0538577
_diffrn_orient_matrix_UB_32 -0.0464109
_diffrn_orient_matrix_UB_33 -0.0218391
_diffrn_radiation_monochromator graphite
_diffrn_radiation_source 'fine-focus sealed tube'
_diffrn_radiation_type 'Mo K\a'
_diffrn_radiation_wavelength 0.7107
_diffrn_reflns_av_R_equivalents 0.0315
_diffrn_reflns_av_sigmaI/netI 0.0460
_diffrn_reflns_limit_h_max 9
_diffrn_reflns_limit_h_min -8
_diffrn_reflns_limit_k_max 11
_diffrn_reflns_limit_k_min -12
_diffrn_reflns_limit_l_max 14
_diffrn_reflns_limit_l_min -14
_diffrn_reflns_number 4595
_diffrn_reflns_theta_full 25.05
_diffrn_reflns_theta_max 29.38
_diffrn_reflns_theta_min 2.96
_exptl_absorpt_coefficient_mu 18.285
_exptl_absorpt_correction_T_max 1.0
_exptl_absorpt_correction_T_min 0.3512
_exptl_absorpt_correction_type multi-scan
_exptl_absorpt_process_details
;
CrysAlisPro, Oxford Diffraction Ltd.,
Version 1.171.33.55 (release 05-01-2010 CrysAlis171 .NET)
(compiled Jan  5 2010,16:28:46)
Empirical absorption correction using spherical harmonics,
implemented in SCALE3 ABSPACK scaling algorithm.
;
_exptl_crystal_colour colourless
_exptl_crystal_colour_primary colourless
_exptl_crystal_density_diffrn 3.412
_exptl_crystal_density_method 'not measured'
_exptl_crystal_description needle
_exptl_crystal_F_000 540
_exptl_crystal_size_max 0.06
_exptl_crystal_size_mid 0.02
_exptl_crystal_size_min 0.01
_refine_diff_density_max 1.462
_refine_diff_density_min -1.336
_refine_diff_density_rms 0.252
_refine_ls_extinction_method none
_refine_ls_goodness_of_fit_ref 1.069
_refine_ls_hydrogen_treatment constr
_refine_ls_matrix_type full
_refine_ls_number_parameters 111
_refine_ls_number_reflns 2795
_refine_ls_number_restraints 0
_refine_ls_restrained_S_all 1.069
_refine_ls_R_factor_all 0.0431
_refine_ls_R_factor_gt 0.0340
_refine_ls_shift/su_max 0.001
_refine_ls_shift/su_mean 0.000
_refine_ls_structure_factor_coef Fsqd
_refine_ls_weighting_details
;
calc w=1/[\s^2^(Fo^2^)+(0.0311P)^2^+2.6115P] where P=(Fo^2^+2Fc^2^)/3
;
_refine_ls_weighting_scheme calc
_refine_ls_wR_factor_gt 0.0752
_refine_ls_wR_factor_ref 0.0766
_reflns_number_gt 2287
_reflns_number_total 2795
_reflns_threshold_expression >2sigma(I)
_cod_data_source_file om101154z_si_001.cif
_cod_data_source_block SP6_2
_cod_depositor_comments
;
The following automatic conversions were performed:

'_symmetry_cell_setting' value 'Triclinic' changed to 'triclinic'
according to /home/saulius/struct/CIF-dictionaries/cif_core.dic
dictionary named 'cif_core.dic' version 2.4.1 from 2010-06-29.

Automatic conversion script
Id: cif_fix_values 1715 2011-07-08 13:25:40Z adriana 
;
_cod_original_cell_volume 602.87(10)
_cod_database_code 4064146

loop_
_space_group_symop_id
_space_group_symop_operation_xyz
1 'x, y, z'
2 '-x, -y, -z'

loop_
_atom_site_label
_atom_site_type_symbol
_atom_site_fract_x
_atom_site_fract_y
_atom_site_fract_z
_atom_site_U_iso_or_equiv
_atom_site_adp_type
_atom_site_occupancy
_atom_site_symmetry_multiplicity
_atom_site_calc_flag
_atom_site_refinement_flags
Hg1 Hg 0.23933(5) 0.64805(4) 0.99459(3) 0.02510(10) Uani 1 1 d .
I2 I 0.25441(7) 0.30784(7) 1.05775(6) 0.02197(13) Uani 1 1 d .
I1 I 0.21686(9) 0.68014(7) 1.23209(6) 0.02790(15) Uani 1 1 d .
Cl2 Cl 0.2347(3) 0.9613(3) 0.4060(2) 0.0315(5) Uani 1 1 d .
Cl1 Cl 0.2887(4) 1.2671(3) 0.5189(3) 0.0362(6) Uani 1 1 d .
N1 N 0.2757(9) 0.9847(8) 0.7492(7) 0.0190(15) Uani 1 1 d .
N2 N 0.2385(9) 0.7963(9) 0.6775(7) 0.0198(15) Uani 1 1 d .
C1 C 0.2516(11) 0.8209(10) 0.7909(9) 0.0196(17) Uani 1 1 d .
C2 C 0.2732(12) 1.0593(11) 0.6115(9) 0.0231(18) Uani 1 1 d .
C5 C 0.3020(14) 1.0677(11) 0.8379(10) 0.029(2) Uani 1 1 d .
H5B H 0.4398 1.0829 0.8343 0.043 Uiso 1 1 calc R
H5A H 0.2584 0.9992 0.9304 0.043 Uiso 1 1 calc R
H5C H 0.2252 1.1765 0.8086 0.043 Uiso 1 1 calc R
C3 C 0.2513(12) 0.9430(11) 0.5658(8) 0.0229(18) Uani 1 1 d .
C4 C 0.2116(14) 0.6358(11) 0.6767(10) 0.032(2) Uani 1 1 d .
H4B H 0.0739 0.6316 0.6678 0.048 Uiso 1 1 calc R
H4C H 0.2528 0.5468 0.7611 0.048 Uiso 1 1 calc R
H4A H 0.2898 0.6208 0.6007 0.048 Uiso 1 1 calc R

loop_
_atom_site_aniso_label
_atom_site_aniso_U_11
_atom_site_aniso_U_22
_atom_site_aniso_U_33
_atom_site_aniso_U_23
_atom_site_aniso_U_13
_atom_site_aniso_U_12
Hg1 0.0312(2) 0.02548(19) 0.01788(18) -0.00738(14) 0.00086(13) -0.00570(14)
I2 0.0183(3) 0.0206(3) 0.0267(3) -0.0092(2) -0.0007(2) -0.0019(2)
I1 0.0339(3) 0.0318(3) 0.0224(3) -0.0139(3) 0.0013(2) -0.0099(2)
Cl2 0.0253(11) 0.0505(15) 0.0163(11) -0.0113(11) -0.0016(9) -0.0016(10)
Cl1 0.0365(13) 0.0220(11) 0.0373(14) 0.0007(10) 0.0017(10) -0.0032(9)
N1 0.015(3) 0.011(3) 0.033(4) -0.012(3) 0.000(3) 0.001(3)
N2 0.014(3) 0.028(4) 0.021(4) -0.012(3) 0.005(3) -0.009(3)
C1 0.015(4) 0.022(4) 0.026(5) -0.013(4) 0.002(3) -0.006(3)
C2 0.017(4) 0.025(5) 0.028(5) -0.010(4) 0.003(3) -0.007(3)
C5 0.034(5) 0.021(4) 0.035(6) -0.015(4) 0.001(4) -0.005(4)
C3 0.018(4) 0.030(5) 0.018(4) -0.008(4) -0.002(3) 0.004(3)
C4 0.038(5) 0.018(4) 0.030(5) -0.003(4) 0.019(4) -0.009(4)

loop_
_atom_type_symbol
_atom_type_description
_atom_type_scat_dispersion_real
_atom_type_scat_dispersion_imag
_atom_type_scat_source
C C 0.0033 0.0016 'International Tables Vol C Tables 4.2.6.8 and 6.1.1.4'
H H 0.0000 0.0000 'International Tables Vol C Tables 4.2.6.8 and 6.1.1.4'
Cl Cl 0.1484 0.1585 'International Tables Vol C Tables 4.2.6.8 and 6.1.1.4'
Hg Hg -2.3894 9.2266 'International Tables Vol C Tables 4.2.6.8 and 6.1.1.4'
I I -0.4742 1.8119 'International Tables Vol C Tables 4.2.6.8 and 6.1.1.4'
N N 0.0061 0.0033 'International Tables Vol C Tables 4.2.6.8 and 6.1.1.4'

loop_
_geom_angle_atom_site_label_1
_geom_angle_atom_site_label_2
_geom_angle_atom_site_label_3
_geom_angle
I1 Hg1 I2 105.66(2)
N1 C1 Hg1 125.2(6)
N1 C2 Cl1 124.6(6)
N1 C5 H5B 109.5
N1 C5 H5A 109.5
N1 C5 H5C 109.5
N2 C1 Hg1 129.4(6)
N2 C1 N1 105.3(7)
N2 C3 Cl2 124.1(6)
N2 C4 H4B 109.5
N2 C4 H4C 109.5
N2 C4 H4A 109.5
C1 Hg1 I2 120.8(2)
C1 Hg1 I1 133.5(2)
C1 N1 C2 109.6(7)
C1 N1 C5 124.8(7)
C1 N2 C3 110.7(7)
C1 N2 C4 123.5(7)
C2 N1 C5 125.6(7)
C2 C3 Cl2 129.6(7)
C2 C3 N2 106.2(7)
H5B C5 H5A 109.5
H5B C5 H5C 109.5
H5A C5 H5C 109.5
C3 N2 C4 125.8(7)
C3 C2 Cl1 127.2(7)
C3 C2 N1 108.1(7)
H4B C4 H4C 109.5
H4B C4 H4A 109.5
H4C C4 H4A 109.5

loop_
_geom_bond_atom_site_label_1
_geom_bond_atom_site_label_2
_geom_bond_distance
Hg1 I2 2.7829(7)
Hg1 I1 2.6914(7)
Hg1 C1 2.126(9)
Cl2 C3 1.694(9)
Cl1 C2 1.711(9)
N1 C1 1.357(10)
N1 C2 1.373(12)
N1 C5 1.462(11)
N2 C1 1.348(11)
N2 C3 1.380(11)
N2 C4 1.455(11)
C2 C3 1.337(12)
C5 H5B 0.9800
C5 H5A 0.9800
C5 H5C 0.9800
C4 H4B 0.9800
C4 H4C 0.9800
C4 H4A 0.9800
